data_1504904
loop_
_publ_author_name
'Bridgwood, Katy L.'
'Tzschucke, C. Christoph'
'O'Brien, Matthew'
'Wittrock, Sven'
'Goodman, Jonathan M.'
'Davies, John E.'
'Logan, Angus W. J.'
'H\"uttl, Matthias R M'
'Ley, Steven V.'

_publ_section_title
;
 Enantiopure 2-substituted glyceraldehyde derivatives by aza-Claisen
 rearrangement or C-alkylation of enamines.
;
_journal_issue 20
_journal_name_full 'Organic letters'
_journal_page_first 4537
_journal_page_last 4540
_journal_paper_doi 10.1021/ol8018242
_journal_volume 10
_journal_year 2008
_chemical_absolute_configuration
;
 2095 Friedel pairs were averaged for the refinement
;
_chemical_formula_moiety 'C18 H24 N4 O8'
_chemical_formula_sum 'C18 H24 N4 O8'
_chemical_formula_weight 424.41
_chemical_name_systematic
; 
 ? 
;
_space_group_IT_number 1
_symmetry_cell_setting triclinic
_symmetry_space_group_name_Hall 'P 1'
_symmetry_space_group_name_H-M 'P 1'
_atom_sites_solution_hydrogens geom
_atom_sites_solution_primary direct
_atom_sites_solution_secondary difmap
_audit_creation_method SHELXL-97
_cell_angle_alpha 91.007(1)
_cell_angle_beta 97.177(1)
_cell_angle_gamma 111.934(1)
_cell_formula_units_Z 2
_cell_length_a 7.2898(2)
_cell_length_b 9.3886(2)
_cell_length_c 15.9051(6)
_cell_measurement_reflns_used 6685
_cell_measurement_temperature 180(2)
_cell_measurement_theta_max 30.03
_cell_measurement_theta_min 1.00
_cell_volume 999.41(5)
_computing_cell_refinement 'HKL Scalepack (Otwinowski & Minor 1997)'
_computing_data_collection 'Collect (Nonius B.V. 1998)'
_computing_data_reduction
;
 HKL Denzo and Scalepack (Otwinowski & Minor 1997)
;
_computing_publication_material 'SHELXL-97 (Sheldrick 1997)'
_computing_structure_refinement 'SHELXL-97 (Sheldrick 1997)'
_computing_structure_solution 'SIR-92 (Altomare et al. 1994)'
_diffrn_ambient_temperature 180(2)
_diffrn_measured_fraction_theta_full 0.984
_diffrn_measured_fraction_theta_max 0.984
_diffrn_measurement_device_type 'Nonius Kappa CCD'
_diffrn_measurement_method 'Thin slice \w and \f scans'
_diffrn_radiation_source 'fine-focus sealed tube'
_diffrn_radiation_type MoK\a
_diffrn_radiation_wavelength 0.71073
_diffrn_reflns_av_R_equivalents 0.0294
_diffrn_reflns_av_sigmaI/netI 0.0530
_diffrn_reflns_limit_h_max 10
_diffrn_reflns_limit_h_min -9
_diffrn_reflns_limit_k_max 13
_diffrn_reflns_limit_k_min -12
_diffrn_reflns_limit_l_max 22
_diffrn_reflns_limit_l_min -22
_diffrn_reflns_number 10018
_diffrn_reflns_theta_full 30.05
_diffrn_reflns_theta_max 30.05
_diffrn_reflns_theta_min 3.61
_exptl_absorpt_coefficient_mu 0.112
_exptl_absorpt_correction_T_max 1.003
_exptl_absorpt_correction_T_min 0.913
_exptl_absorpt_correction_type multi-scan
_exptl_absorpt_process_details
;
multi-scan from symmetry-related measurements 
 Sortav (Blessing 1995)
;
_exptl_crystal_colour colourless
_exptl_crystal_density_diffrn 1.410
_exptl_crystal_density_method 'not measured'
_exptl_crystal_description block
_exptl_crystal_F_000 448
_exptl_crystal_size_max 0.23
_exptl_crystal_size_mid 0.16
_exptl_crystal_size_min 0.05
_refine_diff_density_max 0.472
_refine_diff_density_min -0.252
_refine_diff_density_rms 0.046
_refine_ls_abs_structure_details 'Flack H D (1983), Acta Cryst. A39, 876-881'
_refine_ls_abs_structure_Flack 0.3(9)
_refine_ls_extinction_method none
_refine_ls_goodness_of_fit_ref 1.023
_refine_ls_hydrogen_treatment constr
_refine_ls_matrix_type full
_refine_ls_number_parameters 549
_refine_ls_number_reflns 5777
_refine_ls_number_restraints 3
_refine_ls_restrained_S_all 1.022
_refine_ls_R_factor_all 0.0683
_refine_ls_R_factor_gt 0.0476
_refine_ls_shift/su_max 0.000
_refine_ls_shift/su_mean 0.000
_refine_ls_structure_factor_coef Fsqd
_refine_ls_weighting_details 'calc w=1/[\s^2^(Fo^2^)+(0.0417P)^2^+0.2571P] where P=(Fo^2^+2Fc^2^)/3'
_refine_ls_weighting_scheme calc
_refine_ls_wR_factor_gt 0.1020
_refine_ls_wR_factor_ref 0.1130
_reflns_number_gt 4561
_reflns_number_total 5777
_reflns_threshold_expression >2sigma(I)
_cod_data_source_file ol8018242_si_006.cif
_cod_data_source_block sl0739
_cod_original_sg_symbol_H-M P1
_cod_database_code 1504904

loop_
_symmetry_equiv_pos_as_xyz
'x, y, z'

loop_
_atom_site_label
_atom_site_type_symbol
_atom_site_fract_x
_atom_site_fract_y
_atom_site_fract_z
_atom_site_U_iso_or_equiv
_atom_site_adp_type
_atom_site_occupancy
_atom_site_symmetry_multiplicity
_atom_site_calc_flag
_atom_site_refinement_flags
C1_1 C -0.3414(6) 0.5081(4) 0.3891(2) 0.0421(8) Uani 1 1 d .
H1A_1 H -0.2896 0.5956 0.4316 0.063 Uiso 1 1 calc R
H1B_1 H -0.4765 0.4411 0.3979 0.063 Uiso 1 1 calc R
H1C_1 H -0.3453 0.5458 0.3321 0.063 Uiso 1 1 calc R
O2_1 O -0.2140(3) 0.4230(2) 0.39732(12) 0.0309(4) Uani 1 1 d .
C3_1 C -0.2345(4) 0.3226(3) 0.32658(17) 0.0243(5) Uani 1 1 d .
C4_1 C -0.4485(4) 0.2108(3) 0.30065(19) 0.0316(6) Uani 1 1 d .
H4A_1 H -0.5308 0.2673 0.2782 0.047 Uiso 1 1 calc R
H4B_1 H -0.5008 0.1580 0.3503 0.047 Uiso 1 1 calc R
H4C_1 H -0.4521 0.1347 0.2568 0.047 Uiso 1 1 calc R
C5_1 C -0.0884(4) 0.2418(3) 0.35406(18) 0.0256(5) Uani 1 1 d .
C6_1 C -0.0965(5) 0.1924(4) 0.4443(2) 0.0357(7) Uani 1 1 d .
H6A_1 H -0.0066 0.1374 0.4571 0.053 Uiso 1 1 calc R
H6B_1 H -0.2333 0.1244 0.4501 0.053 Uiso 1 1 calc R
H6C_1 H -0.0546 0.2835 0.4839 0.053 Uiso 1 1 calc R
O7_1 O -0.1410(3) 0.1176(2) 0.29241(14) 0.0326(5) Uani 1 1 d .
C8_1 C -0.0277(6) 0.0220(4) 0.3005(3) 0.0481(9) Uani 1 1 d .
H8A_1 H -0.0834 -0.0626 0.2562 0.072 Uiso 1 1 calc R
H8B_1 H -0.0335 -0.0200 0.3565 0.072 Uiso 1 1 calc R
H8C_1 H 0.1115 0.0831 0.2944 0.072 Uiso 1 1 calc R
O9_1 O 0.1136(3) 0.3452(2) 0.35319(13) 0.0292(4) Uani 1 1 d .
C10_1 C 0.1479(4) 0.4051(3) 0.27237(19) 0.0284(6) Uani 1 1 d .
H10A_1 H 0.1131 0.3190 0.2288 0.034 Uiso 1 1 calc R
H10B_1 H 0.2912 0.4699 0.2742 0.034 Uiso 1 1 calc R
C11_1 C 0.0230(4) 0.5004(3) 0.24825(17) 0.0249(5) Uani 1 1 d .
O12_1 O -0.1855(3) 0.4062(2) 0.25246(12) 0.0248(4) Uani 1 1 d .
C13_1 C 0.0916(5) 0.6524(3) 0.30333(19) 0.0303(6) Uani 1 1 d .
H13A_1 H 0.0039 0.7079 0.2840 0.036 Uiso 1 1 calc R
H13B_1 H 0.0742 0.6283 0.3629 0.036 Uiso 1 1 calc R
C14_1 C 0.3038(5) 0.7568(4) 0.3012(2) 0.0412(7) Uani 1 1 d .
H14_1 H 0.3435 0.7852 0.2473 0.049 Uiso 1 1 calc R
C15_1 C 0.4380(6) 0.8115(4) 0.3680(3) 0.0617(12) Uani 1 1 d .
H15_1 H 0.4036 0.7855 0.4229 0.093 Uiso 1 1 calc R
H15B_1 H 0.5703 0.8773 0.3618 0.093 Uiso 1 1 calc R
C16_1 C 0.0170(4) 0.5232(3) 0.15418(18) 0.0277(6) Uani 1 1 d .
H16_1 H 0.0007 0.4400 0.1153 0.033 Uiso 1 1 calc R
N17_1 N 0.0337(4) 0.6533(3) 0.12709(16) 0.0297(5) Uani 1 1 d .
N18_1 N 0.0129(4) 0.6628(3) 0.04007(15) 0.0292(5) Uani 1 1 d .
H18_1 H 0.0032 0.5856 0.0053 0.035 Uiso 1 1 calc R
C19_1 C 0.0083(4) 0.7971(3) 0.01041(18) 0.0274(6) Uani 1 1 d .
C20_1 C 0.0537(5) 0.9258(3) 0.0685(2) 0.0363(7) Uani 1 1 d .
H20_1 H 0.0930 0.9186 0.1270 0.044 Uiso 1 1 calc R
C21_1 C 0.0419(5) 1.0598(4) 0.0421(2) 0.0372(7) Uani 1 1 d .
H21_1 H 0.0705 1.1441 0.0822 0.045 Uiso 1 1 calc R
C22_1 C -0.0121(5) 1.0734(3) -0.0437(2) 0.0314(6) Uani 1 1 d .
C23_1 C -0.0537(4) 0.9541(3) -0.10291(18) 0.0273(6) Uani 1 1 d .
H23_1 H -0.0878 0.9651 -0.1614 0.033 Uiso 1 1 calc R
C24_1 C -0.0450(4) 0.8162(3) -0.07591(18) 0.0263(6) Uani 1 1 d .
N25_1 N -0.0989(4) 0.6913(3) -0.14143(16) 0.0295(5) Uani 1 1 d .
O25_1 O -0.0671(4) 0.5745(2) -0.12309(15) 0.0400(5) Uani 1 1 d .
O26_1 O -0.1751(4) 0.7063(3) -0.21199(14) 0.0414(5) Uani 1 1 d .
N26_1 N -0.0278(4) 1.2161(3) -0.07134(17) 0.0357(6) Uani 1 1 d .
O27_1 O 0.0106(4) 1.3220(3) -0.01683(15) 0.0450(6) Uani 1 1 d .
O28_1 O -0.0750(5) 1.2256(3) -0.14656(15) 0.0519(7) Uani 1 1 d .
C1_2 C -0.1096(5) -0.1432(4) 0.5781(2) 0.0432(8) Uani 1 1 d .
H1A_2 H -0.1654 -0.2232 0.5313 0.065 Uiso 1 1 calc R
H1B_2 H -0.1820 -0.0737 0.5740 0.065 Uiso 1 1 calc R
H1C_2 H -0.1228 -0.1913 0.6324 0.065 Uiso 1 1 calc R
O2_2 O 0.0973(3) -0.0578(2) 0.57326(13) 0.0324(5) Uani 1 1 d .
C3_2 C 0.2109(4) 0.0355(3) 0.64660(17) 0.0270(5) Uani 1 1 d .
C4_2 C 0.1189(5) 0.1461(4) 0.6752(2) 0.0337(6) Uani 1 1 d .
H4A_2 H -0.0157 0.0875 0.6883 0.051 Uiso 1 1 calc R
H4B_2 H 0.1111 0.2135 0.6297 0.051 Uiso 1 1 calc R
H4C_2 H 0.2020 0.2087 0.7260 0.051 Uiso 1 1 calc R
C5_2 C 0.4222(4) 0.1183(3) 0.62147(19) 0.0277(6) Uani 1 1 d .
C6_2 C 0.4153(5) 0.1770(4) 0.5331(2) 0.0355(7) Uani 1 1 d .
H6A_2 H 0.5514 0.2378 0.5225 0.053 Uiso 1 1 calc R
H6B_2 H 0.3360 0.2416 0.5291 0.053 Uiso 1 1 calc R
H6C_2 H 0.3541 0.0895 0.4907 0.053 Uiso 1 1 calc R
O7_2 O 0.5221(3) 0.2358(2) 0.68675(14) 0.0339(5) Uani 1 1 d .
C8_2 C 0.7224(5) 0.3351(4) 0.6778(2) 0.0422(8) Uani 1 1 d .
H8A_2 H 0.7944 0.3837 0.7336 0.063 Uiso 1 1 calc R
H8B_2 H 0.7186 0.4148 0.6394 0.063 Uiso 1 1 calc R
H8C_2 H 0.7907 0.2746 0.6544 0.063 Uiso 1 1 calc R
O9_2 O 0.5208(3) 0.0138(2) 0.61759(13) 0.0299(4) Uani 1 1 d .
C10_2 C 0.5384(4) -0.0542(3) 0.69635(19) 0.0312(6) Uani 1 1 d .
H10A_2 H 0.6113 0.0278 0.7420 0.037 Uiso 1 1 calc R
H10B_2 H 0.6161 -0.1203 0.6920 0.037 Uiso 1 1 calc R
C11_2 C 0.3326(4) -0.1507(3) 0.71891(18) 0.0278(6) Uani 1 1 d .
O12_2 O 0.2155(3) -0.0554(2) 0.71787(12) 0.0275(4) Uani 1 1 d .
C13_2 C 0.2236(5) -0.3000(4) 0.6613(2) 0.0377(7) Uani 1 1 d .
H13A_2 H 0.1092 -0.3673 0.6881 0.045 Uiso 1 1 calc R
H13B_2 H 0.1687 -0.2733 0.6064 0.045 Uiso 1 1 calc R
C14_2 C 0.3489(7) -0.3903(4) 0.6435(3) 0.0566(10) Uani 1 1 d .
H14_2 H 0.4222 -0.4154 0.6906 0.068 Uiso 1 1 calc R
C15_2 C 0.3629(8) -0.4358(5) 0.5680(3) 0.0675(13) Uani 1 1 d .
H15_2 H 0.2914 -0.4125 0.5196 0.101 Uiso 1 1 calc R
H15E_2 H 0.4447 -0.4925 0.5610 0.101 Uiso 1 1 calc R
C16_2 C 0.3644(5) -0.1799(3) 0.81179(19) 0.0315(6) Uani 1 1 d .
H16_2 H 0.3669 -0.1060 0.8540 0.038 Uiso 1 1 calc R
N17_2 N 0.3876(4) -0.3004(3) 0.83386(16) 0.0320(5) Uani 1 1 d .
N18_2 N 0.4307(4) -0.3117(3) 0.92020(16) 0.0321(5) Uani 1 1 d .
H18_2 H 0.4390 -0.2379 0.9571 0.039 Uiso 1 1 calc R
C19_2 C 0.4597(4) -0.4391(3) 0.94649(19) 0.0300(6) Uani 1 1 d .
C20_2 C 0.4442(5) -0.5579(4) 0.8864(2) 0.0351(7) Uani 1 1 d .
H20_2 H 0.4109 -0.5475 0.8278 0.042 Uiso 1 1 calc R
C21_2 C 0.4757(5) -0.6873(3) 0.9105(2) 0.0356(7) Uani 1 1 d .
H21_2 H 0.4657 -0.7648 0.8689 0.043 Uiso 1 1 calc R
C22_2 C 0.5226(5) -0.7041(3) 0.9965(2) 0.0326(6) Uani 1 1 d .
C23_2 C 0.5398(4) -0.5937(3) 1.05820(19) 0.0308(6) Uani 1 1 d .
H23_2 H 0.5727 -0.6066 1.1165 0.037 Uiso 1 1 calc R
C24_2 C 0.5079(4) -0.4627(3) 1.03328(18) 0.0283(6) Uani 1 1 d .
O25_2 O 0.5178(5) -0.2262(3) 1.08275(16) 0.0533(7) Uani 1 1 d .
N25_2 N 0.5326(4) -0.3481(3) 1.10146(16) 0.0354(6) Uani 1 1 d .
N26_2 N 0.5577(4) -0.8408(3) 1.02245(18) 0.0396(6) Uani 1 1 d .
O26_2 O 0.5654(5) -0.3777(3) 1.17443(15) 0.0585(8) Uani 1 1 d .
O27_2 O 0.5371(5) -0.9405(3) 0.96726(16) 0.0567(7) Uani 1 1 d .
O28_2 O 0.6102(6) -0.8501(3) 1.09695(18) 0.0749(11) Uani 1 1 d .

loop_
_atom_site_aniso_label
_atom_site_aniso_U_11
_atom_site_aniso_U_22
_atom_site_aniso_U_33
_atom_site_aniso_U_23
_atom_site_aniso_U_13
_atom_site_aniso_U_12
C1_1 0.050(2) 0.0484(19) 0.0386(18) -0.0039(14) 0.0074(15) 0.0306(16)
O2_1 0.0351(11) 0.0363(11) 0.0238(10) -0.0003(8) 0.0024(8) 0.0170(9)
C3_1 0.0243(12) 0.0270(13) 0.0215(12) 0.0042(10) 0.0023(10) 0.0096(10)
C4_1 0.0257(14) 0.0358(15) 0.0317(15) 0.0057(12) 0.0005(11) 0.0110(12)
C5_1 0.0230(13) 0.0256(13) 0.0292(14) 0.0049(11) 0.0024(11) 0.0105(10)
C6_1 0.0349(16) 0.0424(17) 0.0312(15) 0.0138(13) 0.0022(12) 0.0167(13)
O7_1 0.0336(11) 0.0266(10) 0.0393(12) 0.0017(8) 0.0050(9) 0.0136(8)
C8_1 0.048(2) 0.0372(17) 0.069(3) 0.0077(17) 0.0151(18) 0.0257(16)
O9_1 0.0226(9) 0.0310(10) 0.0328(11) 0.0100(8) 0.0004(8) 0.0094(8)
C10_1 0.0268(13) 0.0273(13) 0.0320(15) 0.0064(11) 0.0065(11) 0.0106(11)
C11_1 0.0245(13) 0.0257(13) 0.0236(13) 0.0046(10) 0.0020(10) 0.0090(10)
O12_1 0.0233(9) 0.0278(9) 0.0236(9) 0.0064(7) 0.0022(7) 0.0101(8)
C13_1 0.0364(16) 0.0247(13) 0.0281(14) -0.0006(11) 0.0029(12) 0.0103(12)
C14_1 0.0457(19) 0.0282(15) 0.0426(18) 0.0015(13) 0.0047(15) 0.0065(14)
C15_1 0.048(2) 0.047(2) 0.066(3) 0.0135(19) -0.0069(19) -0.0057(17)
C16_1 0.0292(14) 0.0272(14) 0.0274(14) 0.0028(11) 0.0055(11) 0.0109(11)
N17_1 0.0333(13) 0.0326(13) 0.0235(11) 0.0078(10) 0.0040(10) 0.0127(10)
N18_1 0.0378(14) 0.0273(12) 0.0245(12) 0.0063(9) 0.0048(10) 0.0141(10)
C19_1 0.0257(13) 0.0294(14) 0.0268(14) 0.0065(11) 0.0046(11) 0.0096(11)
C20_1 0.054(2) 0.0330(16) 0.0231(14) 0.0036(12) 0.0003(13) 0.0198(15)
C21_1 0.053(2) 0.0321(16) 0.0295(15) 0.0013(12) 0.0054(14) 0.0193(15)
C22_1 0.0394(16) 0.0271(14) 0.0311(15) 0.0080(11) 0.0071(12) 0.0156(12)
C23_1 0.0284(14) 0.0298(14) 0.0252(13) 0.0060(11) 0.0039(11) 0.0125(11)
C24_1 0.0281(13) 0.0282(14) 0.0245(13) 0.0023(11) 0.0047(11) 0.0125(11)
N25_1 0.0338(13) 0.0268(12) 0.0256(12) 0.0040(9) 0.0032(10) 0.0092(10)
O25_1 0.0566(15) 0.0329(11) 0.0343(12) 0.0033(9) 0.0038(11) 0.0222(11)
O26_1 0.0592(15) 0.0367(12) 0.0254(11) 0.0014(9) -0.0042(10) 0.0182(11)
N26_1 0.0514(17) 0.0282(12) 0.0313(14) 0.0060(10) 0.0082(12) 0.0188(12)
O27_1 0.0713(17) 0.0326(11) 0.0367(13) 0.0013(10) 0.0080(12) 0.0259(11)
O28_1 0.087(2) 0.0409(13) 0.0325(13) 0.0070(10) -0.0013(13) 0.0328(14)
C1_2 0.0307(16) 0.053(2) 0.0352(17) -0.0038(15) -0.0032(13) 0.0060(14)
O2_2 0.0290(10) 0.0398(11) 0.0247(10) -0.0017(8) -0.0001(8) 0.0103(9)
C3_2 0.0282(14) 0.0329(14) 0.0218(13) 0.0033(10) 0.0025(10) 0.0141(11)
C4_2 0.0366(16) 0.0423(16) 0.0297(15) 0.0041(12) 0.0059(12) 0.0228(13)
C5_2 0.0285(14) 0.0275(13) 0.0286(14) 0.0036(11) 0.0029(11) 0.0127(11)
C6_2 0.0327(16) 0.0432(17) 0.0336(16) 0.0124(13) 0.0082(13) 0.0163(13)
O7_2 0.0307(10) 0.0309(10) 0.0370(12) -0.0048(8) 0.0016(9) 0.0096(8)
C8_2 0.0352(17) 0.0327(16) 0.052(2) 0.0047(14) -0.0011(15) 0.0073(13)
O9_2 0.0302(10) 0.0348(10) 0.0301(10) 0.0039(8) 0.0068(8) 0.0176(8)
C10_2 0.0300(14) 0.0366(15) 0.0328(15) 0.0058(12) 0.0045(12) 0.0191(12)
C11_2 0.0307(14) 0.0260(13) 0.0269(14) 0.0014(11) 0.0017(11) 0.0117(11)
O12_2 0.0285(10) 0.0326(10) 0.0233(9) 0.0041(8) 0.0037(8) 0.0136(8)
C13_2 0.0461(18) 0.0311(15) 0.0316(16) -0.0028(12) -0.0011(13) 0.0119(13)
C14_2 0.083(3) 0.048(2) 0.043(2) 0.0037(17) 0.003(2) 0.032(2)
C15_2 0.108(4) 0.049(2) 0.053(3) -0.0004(19) 0.028(3) 0.033(2)
C16_2 0.0394(16) 0.0325(15) 0.0234(13) 0.0007(11) 0.0006(12) 0.0158(13)
N17_2 0.0375(14) 0.0358(13) 0.0241(12) 0.0066(10) 0.0048(10) 0.0152(11)
N18_2 0.0407(14) 0.0341(13) 0.0232(12) 0.0063(10) 0.0035(10) 0.0161(11)
C19_2 0.0280(14) 0.0329(15) 0.0275(15) 0.0048(11) 0.0033(11) 0.0099(12)
C20_2 0.0433(18) 0.0367(16) 0.0234(14) 0.0012(12) 0.0004(12) 0.0145(14)
C21_2 0.0472(18) 0.0318(15) 0.0257(15) 0.0011(12) 0.0001(13) 0.0144(14)
C22_2 0.0359(16) 0.0304(15) 0.0312(15) 0.0053(12) 0.0003(12) 0.0133(12)
C23_2 0.0316(15) 0.0315(14) 0.0261(14) 0.0041(11) 0.0015(11) 0.0092(12)
C24_2 0.0279(14) 0.0320(14) 0.0229(13) 0.0022(11) 0.0027(10) 0.0093(11)
O25_2 0.096(2) 0.0371(13) 0.0331(13) 0.0025(10) 0.0049(13) 0.0340(14)
N25_2 0.0437(15) 0.0400(15) 0.0282(13) 0.0045(11) 0.0066(11) 0.0218(12)
N26_2 0.0523(17) 0.0324(14) 0.0330(14) 0.0016(11) -0.0018(12) 0.0172(13)
O26_2 0.105(2) 0.0633(17) 0.0260(12) 0.0025(11) 0.0018(14) 0.0561(17)
O27_2 0.093(2) 0.0404(14) 0.0384(14) -0.0079(11) -0.0086(14) 0.0327(14)
O28_2 0.146(3) 0.0528(17) 0.0322(14) -0.0008(12) -0.0174(17) 0.054(2)

loop_
_atom_type_symbol
_atom_type_description
_atom_type_scat_dispersion_real
_atom_type_scat_dispersion_imag
_atom_type_scat_source
C C 0.0033 0.0016 'International Tables Vol C Tables 4.2.6.8 and 6.1.1.4'
H H 0.0000 0.0000 'International Tables Vol C Tables 4.2.6.8 and 6.1.1.4'
N N 0.0061 0.0033 'International Tables Vol C Tables 4.2.6.8 and 6.1.1.4'
O O 0.0106 0.0060 'International Tables Vol C Tables 4.2.6.8 and 6.1.1.4'

loop_
_geom_angle_atom_site_label_1
_geom_angle_atom_site_label_2
_geom_angle_atom_site_label_3
_geom_angle
O2_1 C1_1 H1A_1 109.5
O2_1 C1_1 H1B_1 109.5
H1A_1 C1_1 H1B_1 109.5
O2_1 C1_1 H1C_1 109.5
H1A_1 C1_1 H1C_1 109.5
H1B_1 C1_1 H1C_1 109.5
C3_1 O2_1 C1_1 115.5(2)
O2_1 C3_1 O12_1 111.1(2)
O2_1 C3_1 C4_1 112.6(2)
O12_1 C3_1 C4_1 103.9(2)
O2_1 C3_1 C5_1 104.5(2)
O12_1 C3_1 C5_1 111.8(2)
C4_1 C3_1 C5_1 113.2(2)
C3_1 C4_1 H4A_1 109.5
C3_1 C4_1 H4B_1 109.5
H4A_1 C4_1 H4B_1 109.5
C3_1 C4_1 H4C_1 109.5
H4A_1 C4_1 H4C_1 109.5
H4B_1 C4_1 H4C_1 109.5
O7_1 C5_1 O9_1 110.4(2)
O7_1 C5_1 C6_1 113.4(2)
O9_1 C5_1 C6_1 105.2(2)
O7_1 C5_1 C3_1 104.6(2)
O9_1 C5_1 C3_1 110.3(2)
C6_1 C5_1 C3_1 113.0(2)
C5_1 C6_1 H6A_1 109.5
C5_1 C6_1 H6B_1 109.5
H6A_1 C6_1 H6B_1 109.5
C5_1 C6_1 H6C_1 109.5
H6A_1 C6_1 H6C_1 109.5
H6B_1 C6_1 H6C_1 109.5
C5_1 O7_1 C8_1 117.4(2)
O7_1 C8_1 H8A_1 109.5
O7_1 C8_1 H8B_1 109.5
H8A_1 C8_1 H8B_1 109.5
O7_1 C8_1 H8C_1 109.5
H8A_1 C8_1 H8C_1 109.5
H8B_1 C8_1 H8C_1 109.5
C10_1 O9_1 C5_1 112.8(2)
O9_1 C10_1 C11_1 110.7(2)
O9_1 C10_1 H10A_1 109.5
C11_1 C10_1 H10A_1 109.5
O9_1 C10_1 H10B_1 109.5
C11_1 C10_1 H10B_1 109.5
H10A_1 C10_1 H10B_1 108.1
O12_1 C11_1 C16_1 101.1(2)
O12_1 C11_1 C10_1 108.5(2)
C16_1 C11_1 C10_1 108.9(2)
O12_1 C11_1 C13_1 111.3(2)
C16_1 C11_1 C13_1 113.1(2)
C10_1 C11_1 C13_1 113.3(2)
C3_1 O12_1 C11_1 118.5(2)
C14_1 C13_1 C11_1 114.5(2)
C14_1 C13_1 H13A_1 108.6
C11_1 C13_1 H13A_1 108.6
C14_1 C13_1 H13B_1 108.6
C11_1 C13_1 H13B_1 108.6
H13A_1 C13_1 H13B_1 107.6
C15_1 C14_1 C13_1 124.6(4)
C15_1 C14_1 H14_1 117.7
C13_1 C14_1 H14_1 117.7
C14_1 C15_1 H15_1 120.0
C14_1 C15_1 H15B_1 120.0
H15_1 C15_1 H15B_1 120.0
N17_1 C16_1 C11_1 120.2(3)
N17_1 C16_1 H16_1 119.9
C11_1 C16_1 H16_1 119.9
C16_1 N17_1 N18_1 117.0(3)
C19_1 N18_1 N17_1 117.1(2)
C19_1 N18_1 H18_1 121.4
N17_1 N18_1 H18_1 121.4
N18_1 C19_1 C24_1 123.9(3)
N18_1 C19_1 C20_1 119.4(3)
C24_1 C19_1 C20_1 116.7(2)
C21_1 C20_1 C19_1 121.2(3)
C21_1 C20_1 H20_1 119.4
C19_1 C20_1 H20_1 119.4
C20_1 C21_1 C22_1 120.2(3)
C20_1 C21_1 H21_1 119.9
C22_1 C21_1 H21_1 119.9
C23_1 C22_1 C21_1 121.2(3)
C23_1 C22_1 N26_1 119.0(3)
C21_1 C22_1 N26_1 119.8(3)
C22_1 C23_1 C24_1 118.8(3)
C22_1 C23_1 H23_1 120.6
C24_1 C23_1 H23_1 120.6
C23_1 C24_1 C19_1 121.9(3)
C23_1 C24_1 N25_1 116.2(2)
C19_1 C24_1 N25_1 121.8(2)
O26_1 N25_1 O25_1 122.8(3)
O26_1 N25_1 C24_1 118.6(2)
O25_1 N25_1 C24_1 118.6(2)
O28_1 N26_1 O27_1 123.5(3)
O28_1 N26_1 C22_1 118.7(3)
O27_1 N26_1 C22_1 117.8(3)
O2_2 C1_2 H1A_2 109.5
O2_2 C1_2 H1B_2 109.5
H1A_2 C1_2 H1B_2 109.5
O2_2 C1_2 H1C_2 109.5
H1A_2 C1_2 H1C_2 109.5
H1B_2 C1_2 H1C_2 109.5
C3_2 O2_2 C1_2 116.2(2)
O2_2 C3_2 O12_2 111.2(2)
O2_2 C3_2 C4_2 112.0(2)
O12_2 C3_2 C4_2 104.3(2)
O2_2 C3_2 C5_2 104.6(2)
O12_2 C3_2 C5_2 111.6(2)
C4_2 C3_2 C5_2 113.2(2)
C3_2 C4_2 H4A_2 109.5
C3_2 C4_2 H4B_2 109.5
H4A_2 C4_2 H4B_2 109.5
C3_2 C4_2 H4C_2 109.5
H4A_2 C4_2 H4C_2 109.5
H4B_2 C4_2 H4C_2 109.5
O7_2 C5_2 O9_2 111.1(2)
O7_2 C5_2 C6_2 113.8(2)
O9_2 C5_2 C6_2 104.9(2)
O7_2 C5_2 C3_2 104.5(2)
O9_2 C5_2 C3_2 110.4(2)
C6_2 C5_2 C3_2 112.5(2)
C5_2 C6_2 H6A_2 109.5
C5_2 C6_2 H6B_2 109.5
H6A_2 C6_2 H6B_2 109.5
C5_2 C6_2 H6C_2 109.5
H6A_2 C6_2 H6C_2 109.5
H6B_2 C6_2 H6C_2 109.5
C5_2 O7_2 C8_2 116.3(2)
O7_2 C8_2 H8A_2 109.5
O7_2 C8_2 H8B_2 109.5
H8A_2 C8_2 H8B_2 109.5
O7_2 C8_2 H8C_2 109.5
H8A_2 C8_2 H8C_2 109.5
H8B_2 C8_2 H8C_2 109.5
C5_2 O9_2 C10_2 112.3(2)
O9_2 C10_2 C11_2 110.8(2)
O9_2 C10_2 H10A_2 109.5
C11_2 C10_2 H10A_2 109.5
O9_2 C10_2 H10B_2 109.5
C11_2 C10_2 H10B_2 109.5
H10A_2 C10_2 H10B_2 108.1
O12_2 C11_2 C16_2 103.1(2)
O12_2 C11_2 C10_2 108.6(2)
C16_2 C11_2 C10_2 106.3(2)
O12_2 C11_2 C13_2 111.7(2)
C16_2 C11_2 C13_2 112.9(2)
C10_2 C11_2 C13_2 113.5(3)
C3_2 O12_2 C11_2 118.5(2)
C14_2 C13_2 C11_2 115.6(3)
C14_2 C13_2 H13A_2 108.4
C11_2 C13_2 H13A_2 108.4
C14_2 C13_2 H13B_2 108.4
C11_2 C13_2 H13B_2 108.4
H13A_2 C13_2 H13B_2 107.4
C15_2 C14_2 C13_2 124.1(4)
C15_2 C14_2 H14_2 118.0
C13_2 C14_2 H14_2 118.0
C14_2 C15_2 H15_2 120.0
C14_2 C15_2 H15E_2 120.0
H15_2 C15_2 H15E_2 120.0
N17_2 C16_2 C11_2 120.8(3)
N17_2 C16_2 H16_2 119.6
C11_2 C16_2 H16_2 119.6
C16_2 N17_2 N18_2 116.6(3)
C19_2 N18_2 N17_2 118.4(3)
C19_2 N18_2 H18_2 120.8
N17_2 N18_2 H18_2 120.8
N18_2 C19_2 C20_2 120.2(3)
N18_2 C19_2 C24_2 123.6(3)
C20_2 C19_2 C24_2 116.2(3)
C21_2 C20_2 C19_2 121.9(3)
C21_2 C20_2 H20_2 119.0
C19_2 C20_2 H20_2 119.0
C20_2 C21_2 C22_2 119.4(3)
C20_2 C21_2 H21_2 120.3
C22_2 C21_2 H21_2 120.3
C23_2 C22_2 C21_2 121.8(3)
C23_2 C22_2 N26_2 118.5(3)
C21_2 C22_2 N26_2 119.7(3)
C22_2 C23_2 C24_2 118.4(3)
C22_2 C23_2 H23_2 120.8
C24_2 C23_2 H23_2 120.8
C23_2 C24_2 C19_2 122.2(3)
C23_2 C24_2 N25_2 115.9(3)
C19_2 C24_2 N25_2 121.8(3)
O26_2 N25_2 O25_2 122.6(3)
O26_2 N25_2 C24_2 118.7(3)
O25_2 N25_2 C24_2 118.7(2)
O28_2 N26_2 O27_2 122.8(3)
O28_2 N26_2 C22_2 119.2(3)
O27_2 N26_2 C22_2 118.1(3)

loop_
_geom_bond_atom_site_label_1
_geom_bond_atom_site_label_2
_geom_bond_distance
C1_1 O2_1 1.430(4)
C1_1 H1A_1 0.9800
C1_1 H1B_1 0.9800
C1_1 H1C_1 0.9800
O2_1 C3_1 1.411(3)
C3_1 O12_1 1.436(3)
C3_1 C4_1 1.519(4)
C3_1 C5_1 1.549(4)
C4_1 H4A_1 0.9800
C4_1 H4B_1 0.9800
C4_1 H4C_1 0.9800
C5_1 O7_1 1.414(3)
C5_1 O9_1 1.431(3)
C5_1 C6_1 1.517(4)
C6_1 H6A_1 0.9800
C6_1 H6B_1 0.9800
C6_1 H6C_1 0.9800
O7_1 C8_1 1.426(4)
C8_1 H8A_1 0.9800
C8_1 H8B_1 0.9800
C8_1 H8C_1 0.9800
O9_1 C10_1 1.425(3)
C10_1 C11_1 1.520(4)
C10_1 H10A_1 0.9900
C10_1 H10B_1 0.9900
C11_1 O12_1 1.456(3)
C11_1 C16_1 1.513(4)
C11_1 C13_1 1.539(4)
C13_1 C14_1 1.495(4)
C13_1 H13A_1 0.9900
C13_1 H13B_1 0.9900
C14_1 C15_1 1.302(5)
C14_1 H14_1 0.9500
C15_1 H15_1 0.9500
C15_1 H15B_1 0.9500
C16_1 N17_1 1.270(4)
C16_1 H16_1 0.9500
N17_1 N18_1 1.381(3)
N18_1 C19_1 1.364(4)
N18_1 H18_1 0.8800
C19_1 C24_1 1.413(4)
C19_1 C20_1 1.418(4)
C20_1 C21_1 1.362(4)
C20_1 H20_1 0.9500
C21_1 C22_1 1.394(4)
C21_1 H21_1 0.9500
C22_1 C23_1 1.368(4)
C22_1 N26_1 1.457(4)
C23_1 C24_1 1.392(4)
C23_1 H23_1 0.9500
C24_1 N25_1 1.458(4)
N25_1 O26_1 1.223(3)
N25_1 O25_1 1.236(3)
N26_1 O28_1 1.217(3)
N26_1 O27_1 1.233(3)
C1_2 O2_2 1.432(4)
C1_2 H1A_2 0.9800
C1_2 H1B_2 0.9800
C1_2 H1C_2 0.9800
O2_2 C3_2 1.413(3)
C3_2 O12_2 1.436(3)
C3_2 C4_2 1.522(4)
C3_2 C5_2 1.551(4)
C4_2 H4A_2 0.9800
C4_2 H4B_2 0.9800
C4_2 H4C_2 0.9800
C5_2 O7_2 1.413(3)
C5_2 O9_2 1.421(3)
C5_2 C6_2 1.520(4)
C6_2 H6A_2 0.9800
C6_2 H6B_2 0.9800
C6_2 H6C_2 0.9800
O7_2 C8_2 1.436(4)
C8_2 H8A_2 0.9800
C8_2 H8B_2 0.9800
C8_2 H8C_2 0.9800
O9_2 C10_2 1.429(3)
C10_2 C11_2 1.526(4)
C10_2 H10A_2 0.9900
C10_2 H10B_2 0.9900
C11_2 O12_2 1.448(3)
C11_2 C16_2 1.512(4)
C11_2 C13_2 1.542(4)
C13_2 C14_2 1.506(6)
C13_2 H13A_2 0.9900
C13_2 H13B_2 0.9900
C14_2 C15_2 1.297(6)
C14_2 H14_2 0.9500
C15_2 H15_2 0.9500
C15_2 H15E_2 0.9500
C16_2 N17_2 1.255(4)
C16_2 H16_2 0.9500
N17_2 N18_2 1.385(3)
N18_2 C19_2 1.355(4)
N18_2 H18_2 0.8800
C19_2 C20_2 1.418(4)
C19_2 C24_2 1.423(4)
C20_2 C21_2 1.371(4)
C20_2 H20_2 0.9500
C21_2 C22_2 1.394(4)
C21_2 H21_2 0.9500
C22_2 C23_2 1.375(4)
C22_2 N26_2 1.456(4)
C23_2 C24_2 1.390(4)
C23_2 H23_2 0.9500
C24_2 N25_2 1.460(4)
O25_2 N25_2 1.228(3)
N25_2 O26_2 1.214(3)
N26_2 O28_2 1.214(4)
N26_2 O27_2 1.226(4)

loop_
_geom_torsion_atom_site_label_1
_geom_torsion_atom_site_label_2
_geom_torsion_atom_site_label_3
_geom_torsion_atom_site_label_4
_geom_torsion
C1_1 O2_1 C3_1 O12_1 61.7(3)
C1_1 O2_1 C3_1 C4_1 -54.4(3)
C1_1 O2_1 C3_1 C5_1 -177.6(2)
O2_1 C3_1 C5_1 O7_1 167.0(2)
O12_1 C3_1 C5_1 O7_1 -72.8(3)
C4_1 C3_1 C5_1 O7_1 44.1(3)
O2_1 C3_1 C5_1 O9_1 -74.3(3)
O12_1 C3_1 C5_1 O9_1 45.9(3)
C4_1 C3_1 C5_1 O9_1 162.8(2)
O2_1 C3_1 C5_1 C6_1 43.1(3)
O12_1 C3_1 C5_1 C6_1 163.3(2)
C4_1 C3_1 C5_1 C6_1 -79.7(3)
O9_1 C5_1 O7_1 C8_1 60.3(3)
C6_1 C5_1 O7_1 C8_1 -57.4(3)
C3_1 C5_1 O7_1 C8_1 179.0(2)
O7_1 C5_1 O9_1 C10_1 58.0(3)
C6_1 C5_1 O9_1 C10_1 -179.3(2)
C3_1 C5_1 O9_1 C10_1 -57.1(3)
C5_1 O9_1 C10_1 C11_1 63.0(3)
O9_1 C10_1 C11_1 O12_1 -54.8(3)
O9_1 C10_1 C11_1 C16_1 -164.0(2)
O9_1 C10_1 C11_1 C13_1 69.3(3)
O2_1 C3_1 O12_1 C11_1 71.9(3)
C4_1 C3_1 O12_1 C11_1 -166.8(2)
C5_1 C3_1 O12_1 C11_1 -44.4(3)
C16_1 C11_1 O12_1 C3_1 162.6(2)
C10_1 C11_1 O12_1 C3_1 48.1(3)
C13_1 C11_1 O12_1 C3_1 -77.1(3)
O12_1 C11_1 C13_1 C14_1 -179.1(2)
C16_1 C11_1 C13_1 C14_1 -66.1(3)
C10_1 C11_1 C13_1 C14_1 58.4(3)
C11_1 C13_1 C14_1 C15_1 -124.8(4)
O12_1 C11_1 C16_1 N17_1 107.6(3)
C10_1 C11_1 C16_1 N17_1 -138.3(3)
C13_1 C11_1 C16_1 N17_1 -11.5(4)
C11_1 C16_1 N17_1 N18_1 -175.6(2)
C16_1 N17_1 N18_1 C19_1 172.8(3)
N17_1 N18_1 C19_1 C24_1 -169.0(3)
N17_1 N18_1 C19_1 C20_1 9.2(4)
N18_1 C19_1 C20_1 C21_1 -177.0(3)
C24_1 C19_1 C20_1 C21_1 1.4(5)
C19_1 C20_1 C21_1 C22_1 -1.2(5)
C20_1 C21_1 C22_1 C23_1 -0.2(5)
C20_1 C21_1 C22_1 N26_1 178.9(3)
C21_1 C22_1 C23_1 C24_1 1.2(4)
N26_1 C22_1 C23_1 C24_1 -177.9(3)
C22_1 C23_1 C24_1 C19_1 -1.0(4)
C22_1 C23_1 C24_1 N25_1 177.5(2)
N18_1 C19_1 C24_1 C23_1 178.0(3)
C20_1 C19_1 C24_1 C23_1 -0.3(4)
N18_1 C19_1 C24_1 N25_1 -0.4(4)
C20_1 C19_1 C24_1 N25_1 -178.7(3)
C23_1 C24_1 N25_1 O26_1 -10.6(4)
C19_1 C24_1 N25_1 O26_1 167.9(3)
C23_1 C24_1 N25_1 O25_1 170.1(3)
C19_1 C24_1 N25_1 O25_1 -11.5(4)
C23_1 C22_1 N26_1 O28_1 -1.0(5)
C21_1 C22_1 N26_1 O28_1 179.9(3)
C23_1 C22_1 N26_1 O27_1 -179.9(3)
C21_1 C22_1 N26_1 O27_1 1.0(5)
C1_2 O2_2 C3_2 O12_2 61.9(3)
C1_2 O2_2 C3_2 C4_2 -54.4(3)
C1_2 O2_2 C3_2 C5_2 -177.4(2)
O2_2 C3_2 C5_2 O7_2 167.2(2)
O12_2 C3_2 C5_2 O7_2 -72.4(3)
C4_2 C3_2 C5_2 O7_2 45.0(3)
O2_2 C3_2 C5_2 O9_2 -73.4(3)
O12_2 C3_2 C5_2 O9_2 47.0(3)
C4_2 C3_2 C5_2 O9_2 164.4(2)
O2_2 C3_2 C5_2 C6_2 43.4(3)
O12_2 C3_2 C5_2 C6_2 163.7(2)
C4_2 C3_2 C5_2 C6_2 -78.9(3)
O9_2 C5_2 O7_2 C8_2 63.0(3)
C6_2 C5_2 O7_2 C8_2 -55.0(3)
C3_2 C5_2 O7_2 C8_2 -178.1(2)
O7_2 C5_2 O9_2 C10_2 57.3(3)
C6_2 C5_2 O9_2 C10_2 -179.4(2)
C3_2 C5_2 O9_2 C10_2 -58.1(3)
C5_2 O9_2 C10_2 C11_2 63.1(3)
O9_2 C10_2 C11_2 O12_2 -54.4(3)
O9_2 C10_2 C11_2 C16_2 -164.7(2)
O9_2 C10_2 C11_2 C13_2 70.6(3)
O2_2 C3_2 O12_2 C11_2 71.9(3)
C4_2 C3_2 O12_2 C11_2 -167.2(2)
C5_2 C3_2 O12_2 C11_2 -44.5(3)
C16_2 C11_2 O12_2 C3_2 160.1(2)
C10_2 C11_2 O12_2 C3_2 47.6(3)
C13_2 C11_2 O12_2 C3_2 -78.4(3)
O12_2 C11_2 C13_2 C14_2 167.6(3)
C16_2 C11_2 C13_2 C14_2 -76.6(4)
C10_2 C11_2 C13_2 C14_2 44.4(4)
C11_2 C13_2 C14_2 C15_2 -127.9(4)
O12_2 C11_2 C16_2 N17_2 151.6(3)
C10_2 C11_2 C16_2 N17_2 -94.2(3)
C13_2 C11_2 C16_2 N17_2 30.8(4)
C11_2 C16_2 N17_2 N18_2 175.3(2)
C16_2 N17_2 N18_2 C19_2 -179.0(3)
N17_2 N18_2 C19_2 C20_2 -0.5(4)
N17_2 N18_2 C19_2 C24_2 179.0(3)
N18_2 C19_2 C20_2 C21_2 178.9(3)
C24_2 C19_2 C20_2 C21_2 -0.6(4)
C19_2 C20_2 C21_2 C22_2 0.6(5)
C20_2 C21_2 C22_2 C23_2 -0.5(5)
C20_2 C21_2 C22_2 N26_2 -179.6(3)
C21_2 C22_2 C23_2 C24_2 0.4(5)
N26_2 C22_2 C23_2 C24_2 179.5(3)
C22_2 C23_2 C24_2 C19_2 -0.4(4)
C22_2 C23_2 C24_2 N25_2 -178.7(3)
N18_2 C19_2 C24_2 C23_2 -179.0(3)
C20_2 C19_2 C24_2 C23_2 0.5(4)
N18_2 C19_2 C24_2 N25_2 -0.8(4)
C20_2 C19_2 C24_2 N25_2 178.7(3)
C23_2 C24_2 N25_2 O26_2 -4.8(4)
C19_2 C24_2 N25_2 O26_2 176.9(3)
C23_2 C24_2 N25_2 O25_2 175.8(3)
C19_2 C24_2 N25_2 O25_2 -2.5(4)
C23_2 C22_2 N26_2 O28_2 -3.5(5)
C21_2 C22_2 N26_2 O28_2 175.6(3)
C23_2 C22_2 N26_2 O27_2 178.2(3)
C21_2 C22_2 N26_2 O27_2 -2.7(5)
